data_8103539
loop_
_publ_author_name
'Domesle, R.'
'Hoppe, R.'

_publ_section_title
;
 The crystal structure of Ca2 Al F7
;
_journal_name_full 'Zeitschrift fuer Kristallographie (149,1979-)'
_journal_page_first 317
_journal_page_last 328
_journal_volume 153
_journal_year 1980
_chemical_formula_sum 'Al Ca2 F7'
_chemical_name_systematic 'Ca2 Al F7'
_space_group_IT_number 62
_symmetry_space_group_name_Hall '-P 2ac 2n'
_symmetry_space_group_name_H-M 'P n m a'
_cell_angle_alpha 90
_cell_angle_beta 90
_cell_angle_gamma 90
_cell_formula_units_Z 4
_cell_length_a 7.685
_cell_length_b 6.998
_cell_length_c 9.549
_cell_volume 513.542
_citation_journal_id_ASTM ZEKRDZ
_cod_data_source_file Domesle_ZEKRDZ_1980_276.cif
_cod_data_source_block Al1Ca2F7
_cod_original_cell_volume 513.5417
_cod_original_formula_sum 'Al1 Ca2 F7'
_cod_database_code 8103539

loop_
_symmetry_equiv_pos_as_xyz
x,y,z
-x+1/2,-y,z+1/2
x+1/2,-y+1/2,-z+1/2
-x,y+1/2,-z
-x,-y,-z
x-1/2,y,-z-1/2
-x-1/2,y-1/2,z-1/2
x,-y-1/2,z

loop_
_atom_site_label
_atom_site_type_symbol
_atom_site_fract_x
_atom_site_fract_y
_atom_site_fract_z
_atom_site_occupancy
_atom_site_U_iso_or_equiv
Ca1 Ca+2 0.1137 0.25 0.741 1 0.0
F2 F-1 0.0296 0.25 0.5083 1 0.0
F4 F-1 0.2503 0.0748 0.9254 1 0.0
F1 F-1 0.3726 0.25 0.6295 1 0.0
F5 F-1 0.3693 0.0719 0.1848 1 0.0
Al1 Al+3 0.3103 0.25 0.0565 1 0.0
F3 F-1 0.0965 0.25 0.1265 1 0.0
Ca2 Ca+2 0.8032 0.25 0.1053 1 0.0
